data_4060435
_journal_name_full Organometallics
_journal_paper_doi 10.1021/om049172l
_journal_year 2005
_chemical_formula_moiety 'C52 H44 P2 Ru, C4 H10 O'
_chemical_formula_sum 'C56 H54 O P2 Ru'
_chemical_formula_weight 906.00
_space_group_IT_number 2
_symmetry_cell_setting triclinic
_symmetry_space_group_name_Hall '-P 1'
_symmetry_space_group_name_H-M 'P -1'
_cell_angle_alpha 68.8050(10)
_cell_angle_beta 89.9420(10)
_cell_angle_gamma 71.1490(10)
_cell_formula_units_Z 2
_cell_length_a 11.4352(3)
_cell_length_b 13.0419(4)
_cell_length_c 17.6182(5)
_cell_measurement_temperature 296(2)
_cell_volume 2298.33(11)
_diffrn_ambient_temperature 100(2)
_exptl_crystal_density_diffrn 1.309
_cod_depositor_comments
;
The following automatic conversions were performed:
'_symmetry_cell_setting' value 'Triclinic' changed to 'triclinic'
according to '/home/saulius/struct/CIF-dictionaries/cif_core.dic'
dictionary named 'cif_core.dic' version 2.4.1 from 2010-06-29.

Automatic conversion script
Id: cif_fix_enum 1527 2010-12-29 10:47:43Z saulius 
;
_cod_database_code 4060435

loop_
_symmetry_equiv_pos_as_xyz
'x, y, z'
'-x, -y, -z'

loop_
_atom_site_label
_atom_site_type_symbol
_atom_site_fract_x
_atom_site_fract_y
_atom_site_fract_z
_atom_site_U_iso_or_equiv
_atom_site_adp_type
_atom_site_occupancy
_atom_site_symmetry_multiplicity
_atom_site_calc_flag
_atom_site_refinement_flags
_atom_site_disorder_assembly
_atom_site_disorder_group
C1 C -0.0954(4) 0.8423(4) 0.8685(2) 0.0674(11) Uani 1 1 d . . .
H1 H -0.1428 0.8202 0.8386 0.081 Uiso 1 1 calc R . .
C2 C -0.1162(3) 0.9564(4) 0.8636(2) 0.0636(11) Uani 1 1 d . . .
H2 H -0.1837 1.0223 0.8326 0.076 Uiso 1 1 calc R . .
C3 C -0.0196(3) 0.9560(3) 0.9124(2) 0.0530(8) Uani 1 1 d . . .
H3 H -0.0080 1.0215 0.9161 0.064 Uiso 1 1 calc R . .
C4 C 0.0583(3) 0.8364(3) 0.9557(2) 0.0543(9) Uani 1 1 d . . .
C5 C 0.0119(4) 0.7654(4) 0.9278(2) 0.0640(10) Uani 1 1 d . . .
C6 C 0.0721(6) 0.6411(4) 0.9635(3) 0.0946(17) Uani 1 1 d . . .
H6 H 0.0463 0.5927 0.9448 0.114 Uiso 1 1 calc R . .
C7 C 0.1677(7) 0.5947(5) 1.0253(3) 0.112(2) Uani 1 1 d . . .
H7 H 0.2059 0.5137 1.0494 0.135 Uiso 1 1 calc R . .
C8 C 0.2096(5) 0.6638(5) 1.0534(3) 0.1008(18) Uani 1 1 d . . .
H8 H 0.2744 0.6282 1.0965 0.121 Uiso 1 1 calc R . .
C9 C 0.1591(4) 0.7822(4) 1.0200(2) 0.0733(12) Uani 1 1 d . . .
H9 H 0.1901 0.8274 1.0391 0.088 Uiso 1 1 calc R . .
C10 C 0.3758(3) 0.8593(3) 0.8513(2) 0.0502(8) Uani 1 1 d . . .
C11 C 0.3875(4) 0.7474(3) 0.9035(2) 0.0622(10) Uani 1 1 d . . .
H11 H 0.3200 0.7218 0.9063 0.075 Uiso 1 1 calc R . .
C12 C 0.5003(5) 0.6727(4) 0.9523(3) 0.0852(14) Uani 1 1 d . . .
H12 H 0.5085 0.5969 0.9871 0.102 Uiso 1 1 calc R . .
C13 C 0.5992(4) 0.7108(5) 0.9492(3) 0.0885(15) Uani 1 1 d . . .
H13 H 0.6747 0.6604 0.9814 0.106 Uiso 1 1 calc R . .
C14 C 0.5877(4) 0.8218(5) 0.8992(3) 0.0800(13) Uani 1 1 d . . .
H14 H 0.6546 0.8478 0.8984 0.096 Uiso 1 1 calc R . .
C15 C 0.4767(3) 0.8963(4) 0.8496(2) 0.0666(10) Uani 1 1 d . . .
H15 H 0.4698 0.9719 0.8149 0.080 Uiso 1 1 calc R . .
C16 C 0.2177(3) 1.0913(3) 0.8056(2) 0.0503(8) Uani 1 1 d . . .
C17 C 0.2020(4) 1.0852(4) 0.8848(2) 0.0605(9) Uani 1 1 d . . .
H17 H 0.1970 1.0166 0.9239 0.073 Uiso 1 1 calc R . .
C18 C 0.1934(4) 1.1783(4) 0.9073(3) 0.0716(11) Uani 1 1 d . . .
H18 H 0.1830 1.1721 0.9609 0.086 Uiso 1 1 calc R . .
C19 C 0.2003(4) 1.2801(4) 0.8499(3) 0.0770(12) Uani 1 1 d . . .
H19 H 0.1927 1.3439 0.8640 0.092 Uiso 1 1 calc R . .
C20 C 0.2182(5) 1.2869(4) 0.7723(3) 0.0832(13) Uani 1 1 d . . .
H20 H 0.2243 1.3553 0.7336 0.100 Uiso 1 1 calc R . .
C21 C 0.2276(4) 1.1931(4) 0.7496(3) 0.0694(11) Uani 1 1 d . . .
H21 H 0.2407 1.1991 0.6963 0.083 Uiso 1 1 calc R . .
C22 C 0.2760(3) 0.9850(3) 0.6831(2) 0.0541(9) Uani 1 1 d . . .
C23 C 0.2088(4) 1.0844(4) 0.6146(2) 0.0614(10) Uani 1 1 d . . .
H23 H 0.1426 1.1430 0.6215 0.074 Uiso 1 1 calc R . .
C24 C 0.2399(4) 1.0962(4) 0.5369(2) 0.0746(12) Uani 1 1 d . . .
H24 H 0.1948 1.1632 0.4920 0.089 Uiso 1 1 calc R . .
C25 C 0.3364(5) 1.0107(5) 0.5251(3) 0.0845(15) Uani 1 1 d . . .
H25 H 0.3566 1.0194 0.4725 0.101 Uiso 1 1 calc R . .
C26 C 0.4029(4) 0.9123(5) 0.5913(3) 0.0812(13) Uani 1 1 d . . .
H26 H 0.4684 0.8539 0.5837 0.097 Uiso 1 1 calc R . .
C27 C 0.3729(4) 0.8994(4) 0.6700(2) 0.0651(10) Uani 1 1 d . . .
H27 H 0.4187 0.8322 0.7145 0.078 Uiso 1 1 calc R . .
C28 C -0.0311(4) 0.7305(3) 0.7264(2) 0.0580(9) Uani 1 1 d . . .
C29 C -0.1545(4) 0.7985(4) 0.6981(3) 0.0720(11) Uani 1 1 d . . .
H29 H -0.1768 0.8795 0.6728 0.086 Uiso 1 1 calc R . .
C30 C -0.2453(5) 0.7481(5) 0.7068(3) 0.0938(16) Uani 1 1 d . . .
H30 H -0.3278 0.7955 0.6864 0.113 Uiso 1 1 calc R . .
C31 C -0.2156(6) 0.6298(6) 0.7450(4) 0.113(2) Uani 1 1 d . . .
H31 H -0.2774 0.5965 0.7505 0.135 Uiso 1 1 calc R . .
C32 C -0.0933(6) 0.5602(5) 0.7754(4) 0.1104(19) Uani 1 1 d . . .
H32 H -0.0725 0.4797 0.8028 0.133 Uiso 1 1 calc R . .
C33 C -0.0014(5) 0.6099(4) 0.7652(3) 0.0828(13) Uani 1 1 d . . .
H33 H 0.0812 0.5620 0.7846 0.099 Uiso 1 1 calc R . .
C34 C 0.2287(3) 0.6892(3) 0.7224(2) 0.0568(9) Uani 1 1 d . . .
C35 C 0.2980(4) 0.6088(4) 0.7964(3) 0.0728(11) Uani 1 1 d . . .
H35 H 0.2687 0.6110 0.8452 0.087 Uiso 1 1 calc R . .
C36 C 0.4113(5) 0.5244(5) 0.7989(4) 0.0984(16) Uani 1 1 d . . .
H36 H 0.4563 0.4701 0.8493 0.118 Uiso 1 1 calc R . .
C37 C 0.4565(5) 0.5207(5) 0.7287(4) 0.1042(18) Uani 1 1 d . . .
H37 H 0.5329 0.4650 0.7305 0.125 Uiso 1 1 calc R . .
C38 C 0.3900(6) 0.5981(5) 0.6563(4) 0.118(2) Uani 1 1 d . . .
H38 H 0.4215 0.5962 0.6079 0.142 Uiso 1 1 calc R . .
C39 C 0.2756(5) 0.6808(4) 0.6521(3) 0.0938(16) Uani 1 1 d . . .
H39 H 0.2298 0.7313 0.6012 0.113 Uiso 1 1 calc R . .
C40 C 0.0426(3) 0.9130(3) 0.6140(2) 0.0528(8) Uani 1 1 d . . .
H40A H 0.1165 0.9190 0.5884 0.063 Uiso 1 1 calc R . .
H40B H -0.0083 0.8936 0.5812 0.063 Uiso 1 1 calc R . .
C41 C -0.0283(3) 1.0221(3) 0.6255(2) 0.0504(8) Uani 1 1 d . . .
C42 C -0.1014(4) 1.1488(3) 0.5737(2) 0.0587(9) Uani 1 1 d . . .
H42A H -0.1840 1.1627 0.5495 0.070 Uiso 1 1 calc R . .
H42B H -0.0561 1.1886 0.5338 0.070 Uiso 1 1 calc R . .
C43 C -0.0971(3) 1.1644(3) 0.6567(2) 0.0539(9) Uani 1 1 d . . .
C44 C -0.0287(3) 1.0352(3) 0.6986(2) 0.0463(8) Uani 1 1 d . . .
C45 C -0.1292(4) 1.2608(3) 0.6742(2) 0.0588(9) Uani 1 1 d . . .
C46 C -0.1084(4) 1.2534(4) 0.7605(2) 0.0672(10) Uani 1 1 d . . .
H46A H -0.0677 1.1730 0.7964 0.101 Uiso 1 1 calc R . .
H46B H -0.1872 1.2844 0.7779 0.101 Uiso 1 1 calc R . .
H46C H -0.0570 1.2981 0.7624 0.101 Uiso 1 1 calc R . .
C47 C -0.1829(4) 1.3804(4) 0.6088(3) 0.0712(11) Uani 1 1 d . . .
C48 C -0.2866(6) 1.4183(6) 0.5578(5) 0.144(3) Uani 1 1 d . . .
H48 H -0.3285 1.3669 0.5606 0.173 Uiso 1 1 calc R . .
C49 C -0.3348(7) 1.5332(7) 0.5000(5) 0.165(4) Uani 1 1 d . . .
H49 H -0.4105 1.5571 0.4680 0.198 Uiso 1 1 calc R . .
C50 C -0.2780(9) 1.6079(6) 0.4891(5) 0.151(3) Uani 1 1 d . . .
H50 H -0.3075 1.6821 0.4475 0.181 Uiso 1 1 calc R . .
C51 C -0.1768(15) 1.5730(9) 0.5401(9) 0.342(12) Uani 1 1 d . . .
H51 H -0.1347 1.6250 0.5350 0.411 Uiso 1 1 calc R . .
C52 C -0.1298(12) 1.4611(8) 0.6014(7) 0.273(8) Uani 1 1 d . . .
H52 H -0.0603 1.4418 0.6380 0.327 Uiso 1 1 calc R . .
C53 C 0.5593(5) 0.1892(5) 0.8363(3) 0.0910(14) Uani 1 1 d . . .
H53A H 0.4792 0.2523 0.8196 0.109 Uiso 1 1 calc R . .
H53B H 0.6238 0.2237 0.8318 0.109 Uiso 1 1 calc R . .
C54 C 0.5660(5) 0.1118(6) 0.9220(3) 0.1081(18) Uani 1 1 d . . .
H54A H 0.4994 0.0809 0.9271 0.162 Uiso 1 1 calc R . .
H54B H 0.5584 0.1554 0.9566 0.162 Uiso 1 1 calc R . .
H54C H 0.6445 0.0484 0.9383 0.162 Uiso 1 1 calc R . .
C55 C 0.5607(5) 0.1975(5) 0.7004(3) 0.0927(15) Uani 1 1 d . . .
H55A H 0.6207 0.2377 0.6910 0.111 Uiso 1 1 calc R . .
H55B H 0.4777 0.2561 0.6839 0.111 Uiso 1 1 calc R . .
C56 C 0.5805(6) 0.1241(6) 0.6509(4) 0.1138(19) Uani 1 1 d . . .
H56A H 0.6648 0.0703 0.6643 0.171 Uiso 1 1 calc R . .
H56B H 0.5653 0.1734 0.5936 0.171 Uiso 1 1 calc R . .
H56C H 0.5242 0.0811 0.6627 0.171 Uiso 1 1 calc R . .
P1 P 0.22647(7) 0.95869(8) 0.78592(5) 0.0454(2) Uani 1 1 d . . .
P2 P 0.08387(8) 0.80363(8) 0.72152(5) 0.0474(2) Uani 1 1 d . . .
Ru1 Ru 0.05488(2) 0.90209(2) 0.808998(13) 0.04238(11) Uani 1 1 d . . .
O1 O 0.5745(3) 0.1277(3) 0.78342(19) 0.0808(8) Uani 1 1 d . . .
CT01 C -0.0322 0.8713 0.9056 0.010 Uiso 0.00 1 d P . .
CT02 C 0.1131 0.7139 0.9910 0.010 Uiso 0.00 1 d P . .

loop_
_atom_site_aniso_label
_atom_site_aniso_U_11
_atom_site_aniso_U_22
_atom_site_aniso_U_33
_atom_site_aniso_U_23
_atom_site_aniso_U_13
_atom_site_aniso_U_12
C1 0.066(2) 0.106(4) 0.061(2) -0.044(2) 0.0315(18) -0.055(2)
C2 0.0472(18) 0.084(3) 0.049(2) -0.024(2) 0.0156(15) -0.0111(19)
C3 0.061(2) 0.058(2) 0.0400(18) -0.0213(16) 0.0129(14) -0.0171(17)
C4 0.064(2) 0.058(2) 0.0380(18) -0.0164(16) 0.0140(15) -0.0205(17)
C5 0.091(3) 0.064(3) 0.048(2) -0.0227(19) 0.0314(19) -0.038(2)
C6 0.161(5) 0.067(3) 0.070(3) -0.028(3) 0.054(3) -0.055(3)
C7 0.175(6) 0.056(3) 0.063(3) -0.005(3) 0.039(4) -0.005(3)
C8 0.111(4) 0.091(4) 0.051(3) -0.014(3) 0.002(2) 0.013(3)
C9 0.076(3) 0.074(3) 0.045(2) -0.013(2) 0.0007(18) -0.006(2)
C10 0.0498(18) 0.057(2) 0.0458(19) -0.0238(17) 0.0066(14) -0.0162(16)
C11 0.064(2) 0.050(2) 0.067(2) -0.0191(19) -0.0007(17) -0.0148(17)
C12 0.087(3) 0.053(3) 0.095(3) -0.021(2) -0.017(3) -0.007(2)
C13 0.061(3) 0.086(4) 0.101(4) -0.042(3) -0.014(2) 0.003(2)
C14 0.052(2) 0.110(4) 0.090(3) -0.051(3) 0.009(2) -0.027(2)
C15 0.057(2) 0.078(3) 0.065(2) -0.023(2) 0.0127(17) -0.028(2)
C16 0.0513(18) 0.050(2) 0.053(2) -0.0194(16) 0.0065(14) -0.0209(15)
C17 0.070(2) 0.058(2) 0.058(2) -0.0233(19) 0.0071(17) -0.0275(19)
C18 0.077(3) 0.076(3) 0.071(3) -0.040(2) 0.006(2) -0.022(2)
C19 0.088(3) 0.062(3) 0.087(3) -0.038(3) 0.003(2) -0.023(2)
C20 0.101(3) 0.058(3) 0.089(3) -0.020(2) 0.004(3) -0.035(2)
C21 0.084(3) 0.069(3) 0.062(2) -0.024(2) 0.0144(19) -0.034(2)
C22 0.058(2) 0.066(2) 0.049(2) -0.0244(18) 0.0128(15) -0.0331(18)
C23 0.071(2) 0.069(3) 0.050(2) -0.0185(18) 0.0104(17) -0.036(2)
C24 0.088(3) 0.092(3) 0.046(2) -0.015(2) 0.0119(19) -0.048(3)
C25 0.094(3) 0.131(5) 0.052(3) -0.039(3) 0.030(2) -0.065(3)
C26 0.074(3) 0.114(4) 0.074(3) -0.049(3) 0.029(2) -0.041(3)
C27 0.062(2) 0.082(3) 0.057(2) -0.029(2) 0.0152(17) -0.029(2)
C28 0.073(2) 0.059(2) 0.048(2) -0.0205(18) 0.0047(16) -0.0297(19)
C29 0.073(3) 0.074(3) 0.067(3) -0.019(2) -0.0009(19) -0.031(2)
C30 0.077(3) 0.110(4) 0.093(4) -0.022(3) -0.007(2) -0.047(3)
C31 0.107(4) 0.120(5) 0.135(5) -0.042(4) 0.012(4) -0.077(4)
C32 0.124(5) 0.082(4) 0.138(5) -0.033(4) 0.012(4) -0.061(4)
C33 0.085(3) 0.065(3) 0.101(4) -0.026(3) 0.009(2) -0.036(3)
C34 0.068(2) 0.050(2) 0.054(2) -0.0229(17) 0.0092(16) -0.0197(17)
C35 0.078(3) 0.066(3) 0.064(3) -0.029(2) -0.0019(19) -0.008(2)
C36 0.098(4) 0.079(3) 0.092(4) -0.031(3) -0.011(3) 0.002(3)
C37 0.093(4) 0.074(3) 0.120(5) -0.037(3) 0.016(3) 0.003(3)
C38 0.136(5) 0.097(4) 0.090(4) -0.043(3) 0.041(4) 0.007(4)
C39 0.117(4) 0.078(3) 0.061(3) -0.028(2) 0.013(2) 0.000(3)
C40 0.068(2) 0.052(2) 0.0401(18) -0.0186(15) 0.0063(15) -0.0223(17)
C41 0.0587(19) 0.050(2) 0.0404(19) -0.0128(15) 0.0024(14) -0.0210(16)
C42 0.069(2) 0.054(2) 0.0427(19) -0.0142(17) -0.0009(15) -0.0137(18)
C43 0.061(2) 0.051(2) 0.0440(19) -0.0138(16) 0.0018(15) -0.0165(17)
C44 0.0480(17) 0.0459(19) 0.0434(19) -0.0146(15) 0.0051(13) -0.0168(14)
C45 0.067(2) 0.055(2) 0.050(2) -0.0179(18) 0.0024(16) -0.0167(18)
C46 0.078(3) 0.060(2) 0.057(2) -0.0242(19) 0.0013(18) -0.013(2)
C47 0.091(3) 0.045(2) 0.068(3) -0.016(2) -0.004(2) -0.017(2)
C48 0.112(4) 0.089(4) 0.154(6) 0.031(4) -0.038(4) -0.026(4)
C49 0.145(6) 0.096(5) 0.166(7) 0.041(5) -0.056(5) -0.034(5)
C50 0.221(9) 0.050(4) 0.128(6) 0.015(3) -0.054(6) -0.033(5)
C51 0.406(19) 0.121(8) 0.360(18) 0.119(10) -0.222(16) -0.152(10)
C52 0.334(15) 0.102(6) 0.280(13) 0.062(7) -0.181(12) -0.099(8)
C53 0.084(3) 0.084(3) 0.107(4) -0.040(3) 0.012(3) -0.027(3)
C54 0.110(4) 0.123(5) 0.091(4) -0.045(4) 0.023(3) -0.036(4)
C55 0.090(3) 0.090(4) 0.082(3) -0.014(3) 0.008(2) -0.032(3)
C56 0.128(5) 0.123(5) 0.088(4) -0.040(4) 0.021(3) -0.041(4)
P1 0.0481(4) 0.0488(5) 0.0398(4) -0.0154(4) 0.0073(3) -0.0191(4)
P2 0.0568(5) 0.0455(5) 0.0411(4) -0.0172(4) 0.0059(3) -0.0182(4)
Ru1 0.04542(15) 0.04556(18) 0.03548(15) -0.01447(11) 0.00620(9) -0.01604(11)
O1 0.0830(19) 0.074(2) 0.075(2) -0.0215(16) 0.0092(15) -0.0220(15)

loop_
_geom_bond_atom_site_label_1
_geom_bond_atom_site_label_2
_geom_bond_distance
_geom_bond_site_symmetry_2
_geom_bond_publ_flag
C1 C2 1.400(6) . ?
C1 C5 1.432(6) . ?
C1 Ru1 2.221(4) . ?
C2 C3 1.397(5) . ?
C2 Ru1 2.201(3) . ?
C3 C4 1.433(5) . ?
C3 Ru1 2.252(3) . ?
C4 C9 1.418(5) . ?
C4 C5 1.423(5) . ?
C4 Ru1 2.406(3) . ?
C5 C6 1.429(6) . ?
C5 Ru1 2.380(4) . ?
C6 C7 1.358(8) . ?
C7 C8 1.374(9) . ?
C8 C9 1.353(7) . ?
C10 C11 1.377(5) . ?
C10 C15 1.385(5) . ?
C10 P1 1.848(3) . ?
C11 C12 1.391(6) . ?
C12 C13 1.367(7) . ?
C13 C14 1.358(7) . ?
C14 C15 1.381(6) . ?
C16 C21 1.378(5) . ?
C16 C17 1.383(5) . ?
C16 P1 1.855(4) . ?
C17 C18 1.384(6) . ?
C18 C19 1.374(6) . ?
C19 C20 1.357(7) . ?
C20 C21 1.392(6) . ?
C22 C27 1.383(5) . ?
C22 C23 1.397(5) . ?
C22 P1 1.843(4) . ?
C23 C24 1.381(5) . ?
C24 C25 1.370(7) . ?
C25 C26 1.369(7) . ?
C26 C27 1.392(6) . ?
C28 C29 1.378(6) . ?
C28 C33 1.392(6) . ?
C28 P2 1.843(4) . ?
C29 C30 1.379(6) . ?
C30 C31 1.364(8) . ?
C31 C32 1.377(8) . ?
C32 C33 1.382(7) . ?
C34 C39 1.376(6) . ?
C34 C35 1.379(5) . ?
C34 P2 1.832(4) . ?
C35 C36 1.391(6) . ?
C36 C37 1.351(8) . ?
C37 C38 1.341(8) . ?
C38 C39 1.382(7) . ?
C40 C41 1.479(5) . ?
C40 P2 1.859(3) . ?
C41 C44 1.359(5) . ?
C41 C42 1.510(5) . ?
C41 C43 2.038(5) . ?
C42 C43 1.551(5) . ?
C43 C45 1.339(5) . ?
C43 C44 1.499(5) . ?
C44 Ru1 2.049(3) . ?
C45 C47 1.490(5) . ?
C45 C46 1.503(5) . ?
C47 C48 1.327(7) . ?
C47 C52 1.344(10) . ?
C48 C49 1.396(8) . ?
C49 C50 1.295(10) . ?
C50 C51 1.311(12) . ?
C51 C52 1.393(11) . ?
C53 O1 1.412(6) . ?
C53 C54 1.467(7) . ?
C55 O1 1.392(6) . ?
C55 C56 1.480(8) . ?
P1 Ru1 2.2974(9) . ?
P2 Ru1 2.2998(9) . ?
Ru1 CT01 1.9515(2) . ?
